data_1540385
loop_
_publ_author_name
'Eisenhart, Reed J.'
'Clouston, Laura J.'
'Lu, Connie C.'

_publ_section_title
;
 Configuring Bonds between First-Row Transition Metals.
;
_journal_issue 11
_journal_name_full 'Accounts of chemical research'
_journal_page_first 2885
_journal_page_last 2894
_journal_paper_doi 10.1021/acs.accounts.5b00336
_journal_volume 48
_journal_year 2015
_chemical_formula_moiety 'C39 H60 B Cr F4 N4 Ni P3'
_chemical_formula_sum 'C39 H60 B Cr F4 N4 Ni P3'
_chemical_formula_weight 875.34
_chemical_name_common '[NiCr][BF4]'
_chemical_name_systematic
; 
 ? 
;
_space_group_IT_number 148
_symmetry_cell_setting hexagonal
_symmetry_space_group_name_Hall '-R 3'
_symmetry_space_group_name_H-M 'R -3 :H'
_atom_sites_solution_hydrogens geom
_atom_sites_solution_primary direct
_atom_sites_solution_secondary difmap
_audit_creation_method SHELXL-97
_cell_angle_alpha 90.00
_cell_angle_beta 90.00
_cell_angle_gamma 120.00
_cell_formula_units_Z 6
_cell_length_a 12.4121(8)
_cell_length_b 12.4121(8)
_cell_length_c 57.067(4)
_cell_measurement_reflns_used 2989
_cell_measurement_temperature 173(2)
_cell_measurement_theta_max 24.995
_cell_measurement_theta_min 2.308
_cell_volume 7613.9(9)
_computing_cell_refinement 'SAINT, Bruker'
_computing_data_collection 'APEX II, Bruker'
_computing_data_reduction 'SAINT, Bruker'
_computing_molecular_graphics 'SHELXTL, Bruker'
_computing_publication_material 'Bruker SHELXTL'
_computing_structure_refinement 'SHELXL-97 (Sheldrick, 2008)'
_computing_structure_solution 'SHELXS-97 (Sheldrick, 2008)'
_diffrn_ambient_temperature 173(2)
_diffrn_measured_fraction_theta_full 0.996
_diffrn_measured_fraction_theta_max 0.996
_diffrn_measurement_device_type 'Bruker APEX II CCD'
_diffrn_measurement_method 'area detector, omega scans per phi'
_diffrn_radiation_monochromator graphite
_diffrn_radiation_source 'normal-focus sealed tube'
_diffrn_radiation_type MoK\a
_diffrn_radiation_wavelength 0.71073
_diffrn_reflns_av_R_equivalents 0.0586
_diffrn_reflns_av_sigmaI/netI 0.0386
_diffrn_reflns_limit_h_max 14
_diffrn_reflns_limit_h_min -14
_diffrn_reflns_limit_k_max 14
_diffrn_reflns_limit_k_min -14
_diffrn_reflns_limit_l_max 64
_diffrn_reflns_limit_l_min -67
_diffrn_reflns_number 20420
_diffrn_reflns_theta_full 24.99
_diffrn_reflns_theta_max 24.99
_diffrn_reflns_theta_min 1.93
_exptl_absorpt_coefficient_mu 0.722
_exptl_absorpt_correction_T_max 0.8402
_exptl_absorpt_correction_T_min 0.8402
_exptl_absorpt_correction_type multi-scan
_exptl_absorpt_process_details 'SADABS, R. Blessing, 1995'
_exptl_crystal_colour brown
_exptl_crystal_density_diffrn 1.145
_exptl_crystal_density_method 'not measured'
_exptl_crystal_description plate
_exptl_crystal_F_000 2760
_exptl_crystal_size_max 0.25
_exptl_crystal_size_mid 0.25
_exptl_crystal_size_min 0.25
_platon_squeeze_details
;

Unmodelable electron density was removed using PLATON SQUEEZE.Two molecules of disordered THF was removed from the asymmetric unit.
;
_refine_diff_density_max 0.270
_refine_diff_density_min -0.294
_refine_diff_density_rms 0.050
_refine_ls_extinction_method none
_refine_ls_goodness_of_fit_ref 1.045
_refine_ls_hydrogen_treatment constr
_refine_ls_matrix_type full
_refine_ls_number_parameters 164
_refine_ls_number_reflns 2989
_refine_ls_number_restraints 0
_refine_ls_restrained_S_all 1.045
_refine_ls_R_factor_all 0.0518
_refine_ls_R_factor_gt 0.0359
_refine_ls_shift/su_max 0.001
_refine_ls_shift/su_mean 0.000
_refine_ls_structure_factor_coef Fsqd
_refine_ls_weighting_details 'calc w=1/[\s^2^(Fo^2^)+(0.0439P)^2^+3.6769P] where P=(Fo^2^+2Fc^2^)/3'
_refine_ls_weighting_scheme calc
_refine_ls_wR_factor_gt 0.0850
_refine_ls_wR_factor_ref 0.0898
_reflns_number_gt 2346
_reflns_number_total 2989
_reflns_threshold_expression >2sigma(I)
_cod_data_source_file ar5b00336_si_002.cif
_cod_data_source_block 12182s_NiCrL1BF4
_cod_depositor_comments
;
The following automatic conversions were performed:

'_symmetry_cell_setting' value 'Hexagonal' changed to 'hexagonal'
according to
/usr/data/users/saulius/crontab/automatic-downloads/rss-feeds/ACS/lib/dictionaries/cif_core.dic
dictionary named 'cif_core.dic' version 2.4.2 from 2011-04-26.

Automatic conversion script
Id: cif_fix_values 3271 2015-04-21 07:52:19Z andrius 

 Adding full bibliography for 1540381--1540386.cif.
;
_cod_original_cell_volume 7613.8(8)
_cod_original_sg_symbol_H-M R-3
_cod_database_code 1540385

loop_
_symmetry_equiv_pos_as_xyz
'x, y, z'
'-y, x-y, z'
'-x+y, -x, z'
'x+2/3, y+1/3, z+1/3'
'-y+2/3, x-y+1/3, z+1/3'
'-x+y+2/3, -x+1/3, z+1/3'
'x+1/3, y+2/3, z+2/3'
'-y+1/3, x-y+2/3, z+2/3'
'-x+y+1/3, -x+2/3, z+2/3'
'-x, -y, -z'
'y, -x+y, -z'
'x-y, x, -z'
'-x+2/3, -y+1/3, -z+1/3'
'y+2/3, -x+y+1/3, -z+1/3'
'x-y+2/3, x+1/3, -z+1/3'
'-x+1/3, -y+2/3, -z+2/3'
'y+1/3, -x+y+2/3, -z+2/3'
'x-y+1/3, x+2/3, -z+2/3'

loop_
_atom_site_label
_atom_site_type_symbol
_atom_site_fract_x
_atom_site_fract_y
_atom_site_fract_z
_atom_site_U_iso_or_equiv
_atom_site_adp_type
_atom_site_occupancy
_atom_site_symmetry_multiplicity
_atom_site_calc_flag
_atom_site_refinement_flags
Ni1 Ni 0.6667 0.3333 0.404071(9) 0.02481(16) Uani 1 3 d S
Cr1 Cr 0.6667 0.3333 0.446340(11) 0.02545(18) Uani 1 3 d S
P1 P 0.87109(6) 0.41371(6) 0.404153(11) 0.03019(18) Uani 1 1 d .
N1 N 0.6667 0.3333 0.48376(6) 0.0269(8) Uani 1 3 d S
N2 N 0.53003(18) 0.17259(18) 0.45048(3) 0.0298(5) Uani 1 1 d .
C1 C 0.5466(2) 0.2267(2) 0.49112(4) 0.0308(6) Uani 1 1 d .
C2 C 0.5008(2) 0.2093(2) 0.51350(4) 0.0354(6) Uani 1 1 d .
H2A H 0.5454 0.2698 0.5252 0.042 Uiso 1 1 calc R
C3 C 0.3898(3) 0.1040(3) 0.51899(5) 0.0404(7) Uani 1 1 d .
H3A H 0.3578 0.0915 0.5345 0.049 Uiso 1 1 calc R
C4 C 0.3256(3) 0.0169(3) 0.50181(5) 0.0414(7) Uani 1 1 d .
H4A H 0.2503 -0.0566 0.5057 0.050 Uiso 1 1 calc R
C5 C 0.3690(2) 0.0347(2) 0.47902(5) 0.0377(6) Uani 1 1 d .
H5A H 0.3232 -0.0259 0.4674 0.045 Uiso 1 1 calc R
C6 C 0.4808(2) 0.1423(2) 0.47313(4) 0.0310(6) Uani 1 1 d .
C7 C 0.4590(2) 0.0817(2) 0.43226(4) 0.0349(6) Uani 1 1 d .
H7A H 0.3765 0.0749 0.4305 0.042 Uiso 1 1 calc R
H7B H 0.4458 -0.0010 0.4369 0.042 Uiso 1 1 calc R
C8 C 0.9256(2) 0.3374(3) 0.38321(4) 0.0370(6) Uani 1 1 d .
H8A H 0.8857 0.2486 0.3883 0.044 Uiso 1 1 calc R
C9 C 1.0653(3) 0.3853(3) 0.38318(5) 0.0559(9) Uani 1 1 d .
H9A H 1.0927 0.3820 0.3991 0.084 Uiso 1 1 calc R
H9B H 1.1095 0.4714 0.3776 0.084 Uiso 1 1 calc R
H9C H 1.0833 0.3333 0.3728 0.084 Uiso 1 1 calc R
C10 C 0.8773(3) 0.3343(3) 0.35835(4) 0.0468(7) Uani 1 1 d .
H10A H 0.7877 0.3037 0.3589 0.070 Uiso 1 1 calc R
H10B H 0.8931 0.2787 0.3485 0.070 Uiso 1 1 calc R
H10C H 0.9203 0.4183 0.3517 0.070 Uiso 1 1 calc R
C11 C 0.9893(2) 0.5818(2) 0.40213(5) 0.0396(7) Uani 1 1 d .
H11A H 1.0724 0.5903 0.4053 0.048 Uiso 1 1 calc R
C12 C 0.9647(3) 0.6522(3) 0.42127(5) 0.0523(8) Uani 1 1 d .
H12A H 0.9547 0.6102 0.4363 0.078 Uiso 1 1 calc R
H12B H 0.8886 0.6541 0.4176 0.078 Uiso 1 1 calc R
H12C H 1.0349 0.7374 0.4222 0.078 Uiso 1 1 calc R
C13 C 0.9962(3) 0.6389(3) 0.37812(5) 0.0503(8) Uani 1 1 d .
H13A H 1.0494 0.7295 0.3791 0.075 Uiso 1 1 calc R
H13B H 0.9125 0.6183 0.3731 0.075 Uiso 1 1 calc R
H13C H 1.0313 0.6057 0.3667 0.075 Uiso 1 1 calc R
B1 B 0.3333 0.6667 0.42303(10) 0.0399(13) Uani 1 3 d S
F1 F 0.3333 0.6667 0.39905(5) 0.0563(8) Uani 1 3 d S
F2 F 0.3041(2) 0.75317(18) 0.43134(3) 0.0710(6) Uani 1 1 d .

loop_
_atom_site_aniso_label
_atom_site_aniso_U_11
_atom_site_aniso_U_22
_atom_site_aniso_U_33
_atom_site_aniso_U_23
_atom_site_aniso_U_13
_atom_site_aniso_U_12
Ni1 0.0265(2) 0.0265(2) 0.0215(3) 0.000 0.000 0.01323(10)
Cr1 0.0278(2) 0.0278(2) 0.0208(4) 0.000 0.000 0.01390(12)
P1 0.0276(3) 0.0363(4) 0.0250(4) 0.0010(3) 0.0004(3) 0.0147(3)
N1 0.0282(12) 0.0282(12) 0.0241(19) 0.000 0.000 0.0141(6)
N2 0.0329(12) 0.0313(11) 0.0210(11) 0.0022(9) 0.0015(9) 0.0130(10)
C1 0.0335(14) 0.0332(14) 0.0270(14) 0.0060(11) 0.0017(11) 0.0177(12)
C2 0.0424(15) 0.0406(16) 0.0259(14) 0.0032(11) 0.0023(12) 0.0228(13)
C3 0.0482(17) 0.0457(17) 0.0302(15) 0.0081(13) 0.0117(13) 0.0256(14)
C4 0.0444(16) 0.0365(15) 0.0395(17) 0.0102(13) 0.0130(13) 0.0173(13)
C5 0.0413(16) 0.0321(14) 0.0331(15) -0.0006(12) 0.0039(12) 0.0134(13)
C6 0.0360(15) 0.0320(14) 0.0275(14) 0.0010(11) 0.0018(11) 0.0190(12)
C7 0.0390(15) 0.0301(14) 0.0271(14) -0.0005(11) -0.0005(11) 0.0109(12)
C8 0.0349(15) 0.0487(17) 0.0282(14) -0.0028(12) 0.0019(11) 0.0215(13)
C9 0.0441(18) 0.083(2) 0.0483(19) -0.0130(17) 0.0010(14) 0.0377(18)
C10 0.0525(18) 0.0569(19) 0.0280(15) -0.0029(13) -0.0002(13) 0.0252(16)
C11 0.0287(14) 0.0391(15) 0.0381(16) 0.0000(12) -0.0035(12) 0.0073(12)
C12 0.0511(19) 0.0371(16) 0.0513(19) -0.0077(14) -0.0105(15) 0.0090(14)
C13 0.0416(17) 0.0429(17) 0.0499(19) 0.0115(14) 0.0039(14) 0.0088(14)
B1 0.040(2) 0.040(2) 0.039(3) 0.000 0.000 0.0201(10)
F1 0.0693(13) 0.0693(13) 0.0304(17) 0.000 0.000 0.0346(6)
F2 0.1049(16) 0.0766(13) 0.0528(12) 0.0048(10) 0.0165(10) 0.0613(13)

loop_
_atom_type_symbol
_atom_type_description
_atom_type_scat_dispersion_real
_atom_type_scat_dispersion_imag
_atom_type_scat_source
C C 0.0033 0.0016 'International Tables Vol C Tables 4.2.6.8 and 6.1.1.4'
H H 0.0000 0.0000 'International Tables Vol C Tables 4.2.6.8 and 6.1.1.4'
B B 0.0013 0.0007 'International Tables Vol C Tables 4.2.6.8 and 6.1.1.4'
N N 0.0061 0.0033 'International Tables Vol C Tables 4.2.6.8 and 6.1.1.4'
F F 0.0171 0.0103 'International Tables Vol C Tables 4.2.6.8 and 6.1.1.4'
P P 0.1023 0.0942 'International Tables Vol C Tables 4.2.6.8 and 6.1.1.4'
Cr Cr 0.3209 0.6236 'International Tables Vol C Tables 4.2.6.8 and 6.1.1.4'
Ni Ni 0.3393 1.1124 'International Tables Vol C Tables 4.2.6.8 and 6.1.1.4'

loop_
_geom_angle_atom_site_label_1
_geom_angle_atom_site_label_2
_geom_angle_atom_site_label_3
_geom_angle
_geom_angle_site_symmetry_1
_geom_angle_site_symmetry_3
P1 Ni1 P1 120.0 2_655 .
P1 Ni1 P1 120.0 2_655 3_665
P1 Ni1 P1 120.0 . 3_665
P1 Ni1 Cr1 89.88(2) 2_655 .
P1 Ni1 Cr1 89.88(2) . .
P1 Ni1 Cr1 89.88(2) 3_665 .
N2 Cr1 N2 118.45(3) 2_655 3_665
N2 Cr1 N2 118.44(3) 2_655 .
N2 Cr1 N2 118.44(3) 3_665 .
N2 Cr1 N1 82.79(6) 2_655 .
N2 Cr1 N1 82.79(6) 3_665 .
N2 Cr1 N1 82.77(6) . .
N2 Cr1 Ni1 97.21(6) 2_655 .
N2 Cr1 Ni1 97.21(6) 3_665 .
N2 Cr1 Ni1 97.23(6) . .
N1 Cr1 Ni1 180.0 . .
C7 P1 C8 101.22(12) 2_655 .
C7 P1 C11 99.21(12) 2_655 .
C8 P1 C11 104.41(13) . .
C7 P1 Ni1 108.99(9) 2_655 .
C8 P1 Ni1 113.45(9) . .
C11 P1 Ni1 126.08(9) . .
C1 N1 C1 112.24(14) 3_665 2_655
C1 N1 C1 112.24(14) 3_665 .
C1 N1 C1 112.24(14) 2_655 .
C1 N1 Cr1 106.53(15) 3_665 .
C1 N1 Cr1 106.53(15) 2_655 .
C1 N1 Cr1 106.54(15) . .
C6 N2 C7 115.8(2) . .
C6 N2 Cr1 116.31(16) . .
C7 N2 Cr1 127.32(15) . .
C2 C1 C6 121.6(2) . .
C2 C1 N1 124.1(2) . .
C6 C1 N1 114.4(2) . .
C1 C2 C3 120.0(2) . .
C1 C2 H2A 120.0 . .
C3 C2 H2A 120.0 . .
C4 C3 C2 119.5(2) . .
C4 C3 H3A 120.2 . .
C2 C3 H3A 120.2 . .
C3 C4 C5 121.2(3) . .
C3 C4 H4A 119.4 . .
C5 C4 H4A 119.4 . .
C4 C5 C6 119.9(2) . .
C4 C5 H5A 120.1 . .
C6 C5 H5A 120.1 . .
N2 C6 C1 117.6(2) . .
N2 C6 C5 124.7(2) . .
C1 C6 C5 117.8(2) . .
N2 C7 P1 110.34(16) . 3_665
N2 C7 H7A 109.6 . .
P1 C7 H7A 109.6 3_665 .
N2 C7 H7B 109.6 . .
P1 C7 H7B 109.6 3_665 .
H7A C7 H7B 108.1 . .
C9 C8 C10 111.3(2) . .
C9 C8 P1 115.86(19) . .
C10 C8 P1 111.88(19) . .
C9 C8 H8A 105.6 . .
C10 C8 H8A 105.6 . .
P1 C8 H8A 105.6 . .
C8 C9 H9A 109.5 . .
C8 C9 H9B 109.5 . .
H9A C9 H9B 109.5 . .
C8 C9 H9C 109.5 . .
H9A C9 H9C 109.5 . .
H9B C9 H9C 109.5 . .
C8 C10 H10A 109.5 . .
C8 C10 H10B 109.5 . .
H10A C10 H10B 109.5 . .
C8 C10 H10C 109.5 . .
H10A C10 H10C 109.5 . .
H10B C10 H10C 109.5 . .
C12 C11 C13 111.0(2) . .
C12 C11 P1 109.09(18) . .
C13 C11 P1 114.01(19) . .
C12 C11 H11A 107.5 . .
C13 C11 H11A 107.5 . .
P1 C11 H11A 107.5 . .
C11 C12 H12A 109.5 . .
C11 C12 H12B 109.5 . .
H12A C12 H12B 109.5 . .
C11 C12 H12C 109.5 . .
H12A C12 H12C 109.5 . .
H12B C12 H12C 109.5 . .
C11 C13 H13A 109.5 . .
C11 C13 H13B 109.5 . .
H13A C13 H13B 109.5 . .
C11 C13 H13C 109.5 . .
H13A C13 H13C 109.5 . .
H13B C13 H13C 109.5 . .
F1 B1 F2 110.1(2) . 3_565
F1 B1 F2 110.1(2) . 2_665
F2 B1 F2 108.8(2) 3_565 2_665
F1 B1 F2 110.1(2) . .
F2 B1 F2 108.8(2) 3_565 .
F2 B1 F2 108.8(2) 2_665 .

loop_
_geom_bond_atom_site_label_1
_geom_bond_atom_site_label_2
_geom_bond_distance
_geom_bond_site_symmetry_2
Ni1 P1 2.2140(6) 2_655
Ni1 P1 2.2141(7) .
Ni1 P1 2.2141(7) 3_665
Ni1 Cr1 2.4122(8) .
Cr1 N2 1.8785(19) 2_655
Cr1 N2 1.8785(19) 3_665
Cr1 N2 1.879(2) .
Cr1 N1 2.135(3) .
P1 C7 1.840(2) 2_655
P1 C8 1.850(3) .
P1 C11 1.860(3) .
N1 C1 1.475(3) 3_665
N1 C1 1.475(3) 2_655
N1 C1 1.475(3) .
N2 C6 1.399(3) .
N2 C7 1.462(3) .
C1 C2 1.371(3) .
C1 C6 1.401(3) .
C2 C3 1.380(4) .
C2 H2A 0.9500 .
C3 C4 1.380(4) .
C3 H3A 0.9500 .
C4 C5 1.383(4) .
C4 H4A 0.9500 .
C5 C6 1.403(3) .
C5 H5A 0.9500 .
C7 P1 1.840(2) 3_665
C7 H7A 0.9900 .
C7 H7B 0.9900 .
C8 C9 1.526(4) .
C8 C10 1.533(4) .
C8 H8A 1.0000 .
C9 H9A 0.9800 .
C9 H9B 0.9800 .
C9 H9C 0.9800 .
C10 H10A 0.9800 .
C10 H10B 0.9800 .
C10 H10C 0.9800 .
C11 C12 1.522(4) .
C11 C13 1.525(4) .
C11 H11A 1.0000 .
C12 H12A 0.9800 .
C12 H12B 0.9800 .
C12 H12C 0.9800 .
C13 H13A 0.9800 .
C13 H13B 0.9800 .
C13 H13C 0.9800 .
B1 F1 1.368(6) .
B1 F2 1.378(3) 3_565
B1 F2 1.378(3) 2_665
B1 F2 1.378(3) .

loop_
_geom_torsion_atom_site_label_1
_geom_torsion_atom_site_label_2
_geom_torsion_atom_site_label_3
_geom_torsion_atom_site_label_4
_geom_torsion
_geom_torsion_site_symmetry_1
_geom_torsion_site_symmetry_4
P1 Ni1 Cr1 N2 -134.98(6) 2_655 2_655
P1 Ni1 Cr1 N2 -14.98(6) . 2_655
P1 Ni1 Cr1 N2 105.02(6) 3_665 2_655
P1 Ni1 Cr1 N2 -14.98(7) 2_655 3_665
P1 Ni1 Cr1 N2 105.02(7) . 3_665
P1 Ni1 Cr1 N2 -134.97(7) 3_665 3_665
P1 Ni1 Cr1 N2 105.02(6) 2_655 .
P1 Ni1 Cr1 N2 -134.98(6) . .
P1 Ni1 Cr1 N2 -14.97(6) 3_665 .
P1 Ni1 Cr1 N1 -87(8) 2_655 .
P1 Ni1 Cr1 N1 33(8) . .
P1 Ni1 Cr1 N1 153(8) 3_665 .
P1 Ni1 P1 C7 112.69(10) 2_655 2_655
P1 Ni1 P1 C7 -66.90(10) 3_665 2_655
Cr1 Ni1 P1 C7 22.90(9) . 2_655
P1 Ni1 P1 C8 -135.37(10) 2_655 .
P1 Ni1 P1 C8 45.04(11) 3_665 .
Cr1 Ni1 P1 C8 134.83(10) . .
P1 Ni1 P1 C11 -4.70(12) 2_655 .
P1 Ni1 P1 C11 175.70(10) 3_665 .
Cr1 Ni1 P1 C11 -94.50(11) . .
N2 Cr1 N1 C1 106.18(12) 2_655 3_665
N2 Cr1 N1 C1 -13.82(12) 3_665 3_665
N2 Cr1 N1 C1 -133.82(12) . 3_665
Ni1 Cr1 N1 C1 58(100) . 3_665
N2 Cr1 N1 C1 -13.82(12) 2_655 2_655
N2 Cr1 N1 C1 -133.82(12) 3_665 2_655
N2 Cr1 N1 C1 106.18(12) . 2_655
Ni1 Cr1 N1 C1 -62(100) . 2_655
N2 Cr1 N1 C1 -133.82(11) 2_655 .
N2 Cr1 N1 C1 106.18(11) 3_665 .
N2 Cr1 N1 C1 -13.82(11) . .
Ni1 Cr1 N1 C1 178(100) . .
N2 Cr1 N2 C6 90.17(17) 2_655 .
N2 Cr1 N2 C6 -65.3(2) 3_665 .
N1 Cr1 N2 C6 12.45(16) . .
Ni1 Cr1 N2 C6 -167.55(16) . .
N2 Cr1 N2 C7 -98.7(2) 2_655 .
N2 Cr1 N2 C7 105.8(2) 3_665 .
N1 Cr1 N2 C7 -176.5(2) . .
Ni1 Cr1 N2 C7 3.5(2) . .
C1 N1 C1 C2 -50.3(3) 3_665 .
C1 N1 C1 C2 77.3(3) 2_655 .
Cr1 N1 C1 C2 -166.5(2) . .
C1 N1 C1 C6 129.5(3) 3_665 .
C1 N1 C1 C6 -103.0(3) 2_655 .
Cr1 N1 C1 C6 13.3(2) . .
C6 C1 C2 C3 2.9(4) . .
N1 C1 C2 C3 -177.4(2) . .
C1 C2 C3 C4 -0.2(4) . .
C2 C3 C4 C5 -1.6(4) . .
C3 C4 C5 C6 0.6(4) . .
C7 N2 C6 C1 179.6(2) . .
Cr1 N2 C6 C1 -8.3(3) . .
C7 N2 C6 C5 -1.8(4) . .
Cr1 N2 C6 C5 170.4(2) . .
C2 C1 C6 N2 175.0(2) . .
N1 C1 C6 N2 -4.7(3) . .
C2 C1 C6 C5 -3.8(4) . .
N1 C1 C6 C5 176.5(2) . .
C4 C5 C6 N2 -176.7(2) . .
C4 C5 C6 C1 2.0(4) . .
C6 N2 C7 P1 -175.23(17) . 3_665
Cr1 N2 C7 P1 13.6(3) . 3_665
C7 P1 C8 C9 -61.0(2) 2_655 .
C11 P1 C8 C9 41.7(2) . .
Ni1 P1 C8 C9 -177.59(19) . .
C7 P1 C8 C10 170.03(19) 2_655 .
C11 P1 C8 C10 -87.3(2) . .
Ni1 P1 C8 C10 53.4(2) . .
C7 P1 C11 C12 -67.5(2) 2_655 .
C8 P1 C11 C12 -171.68(19) . .
Ni1 P1 C11 C12 54.2(2) . .
C7 P1 C11 C13 167.8(2) 2_655 .
C8 P1 C11 C13 63.6(2) . .
Ni1 P1 C11 C13 -70.5(2) . .

loop_
_platon_squeeze_void_nr
_platon_squeeze_void_average_x
_platon_squeeze_void_average_y
_platon_squeeze_void_average_z
_platon_squeeze_void_volume
_platon_squeeze_void_count_electrons
_platon_squeeze_void_content
1 -0.008 0.485 -0.002 1943 504 ' '
